data_1520006
loop_
_publ_author_name
'Meng, Sha'
'Zhang, Xian'
'Zhang, Ganghua'
'Wang, Yaoming'
'Zhang, Hui'
'Huang, Fuqiang'

_publ_section_title
;
 Synthesis, Crystal Structure, and Photoelectric Properties of a New
 Layered Bismuth Oxysulfide.
;
_journal_issue 12
_journal_name_full 'Inorganic chemistry'
_journal_page_first 5768
_journal_page_last 5773
_journal_paper_doi 10.1021/acs.inorgchem.5b00436
_journal_volume 54
_journal_year 2015
_chemical_formula_sum 'Bi9 O7.5 S6'
_chemical_formula_weight 2193.18
_chemical_name_systematic
; 
 ? 
;
_space_group_IT_number 166
_symmetry_cell_setting trigonal
_symmetry_space_group_name_Hall '-R 3 2"'
_symmetry_space_group_name_H-M 'R -3 m :H'
_atom_sites_solution_hydrogens ,
_atom_sites_solution_primary direct
_atom_sites_solution_secondary difmap
_audit_creation_method SHELXL-97
_cell_angle_alpha 90.00
_cell_angle_beta 90.00
_cell_angle_gamma 120.00
_cell_formula_units_Z 1
_cell_length_a 4.0685(7)
_cell_length_b 4.0685(7)
_cell_length_c 31.029(5)
_cell_measurement_temperature 293(2)
_cell_volume 444.80(13)
_computing_structure_refinement 'SHELXL-97 (Sheldrick, 1997)'
_computing_structure_solution 'SHELXS-97 (Sheldrick, 1990)'
_diffrn_ambient_temperature 293(2)
_diffrn_measured_fraction_theta_full 0.994
_diffrn_measured_fraction_theta_max 0.994
_diffrn_measurement_device_type 'SuperNova, Dual, Cu at zero, Atlas'
_diffrn_radiation_monochromator mirror
_diffrn_radiation_source 'SuperNova (Mo) X-ray Source'
_diffrn_radiation_type 'Mo K\a'
_diffrn_radiation_wavelength 0.71073
_diffrn_reflns_av_R_equivalents 0.0394
_diffrn_reflns_av_sigmaI/netI 0.0200
_diffrn_reflns_limit_h_max 5
_diffrn_reflns_limit_h_min -5
_diffrn_reflns_limit_k_max 5
_diffrn_reflns_limit_k_min -5
_diffrn_reflns_limit_l_max 39
_diffrn_reflns_limit_l_min -37
_diffrn_reflns_number 1886
_diffrn_reflns_theta_full 27.28
_diffrn_reflns_theta_max 27.28
_diffrn_reflns_theta_min 3.94
_exptl_absorpt_coefficient_mu 89.397
_exptl_absorpt_correction_T_max 0.068
_exptl_absorpt_correction_T_min 0.007
_exptl_absorpt_correction_type multi-scan
_exptl_crystal_colour black
_exptl_crystal_density_diffrn 8.188
_exptl_crystal_density_method 'not measured'
_exptl_crystal_description plate
_exptl_crystal_F_000 903
_exptl_crystal_size_max 0.060
_exptl_crystal_size_mid 0.060
_exptl_crystal_size_min 0.030
_refine_diff_density_max 1.931
_refine_diff_density_min -3.076
_refine_diff_density_rms 0.371
_refine_ls_extinction_coef 0.00162(19)
_refine_ls_extinction_expression Fc^*^=kFc[1+0.001xFc^2^\l^3^/sin(2\q)]^-1/4^
_refine_ls_extinction_method SHELXL
_refine_ls_goodness_of_fit_ref 1.099
_refine_ls_hydrogen_treatment ,
_refine_ls_matrix_type full
_refine_ls_number_parameters 13
_refine_ls_number_reflns 164
_refine_ls_number_restraints 6
_refine_ls_restrained_S_all 1.079
_refine_ls_R_factor_all 0.0233
_refine_ls_R_factor_gt 0.0220
_refine_ls_shift/su_max 0.000
_refine_ls_shift/su_mean 0.000
_refine_ls_structure_factor_coef Fsqd
_refine_ls_weighting_details 'calc w=1/[\s^2^(Fo^2^)+(0.0245P)^2^+36.4609P] where P=(Fo^2^+2Fc^2^)/3'
_refine_ls_weighting_scheme calc
_refine_ls_wR_factor_gt 0.0526
_refine_ls_wR_factor_ref 0.0537
_reflns_number_gt 159
_reflns_number_total 164
_reflns_threshold_expression >2sigma(I)
_cod_data_source_file ic5b00436_si_002.cif
_cod_data_source_block BiOS-MS
_cod_depositor_comments 'Adding full bibliography for 1520006.cif.'
_cod_original_sg_symbol_H-M 'R -3 m'
_cod_database_code 1520006

loop_
_symmetry_equiv_pos_as_xyz
'x, y, z'
'-y, x-y, z'
'-x+y, -x, z'
'y, x, -z'
'x-y, -y, -z'
'-x, -x+y, -z'
'x+2/3, y+1/3, z+1/3'
'-y+2/3, x-y+1/3, z+1/3'
'-x+y+2/3, -x+1/3, z+1/3'
'y+2/3, x+1/3, -z+1/3'
'x-y+2/3, -y+1/3, -z+1/3'
'-x+2/3, -x+y+1/3, -z+1/3'
'x+1/3, y+2/3, z+2/3'
'-y+1/3, x-y+2/3, z+2/3'
'-x+y+1/3, -x+2/3, z+2/3'
'y+1/3, x+2/3, -z+2/3'
'x-y+1/3, -y+2/3, -z+2/3'
'-x+1/3, -x+y+2/3, -z+2/3'
'-x, -y, -z'
'y, -x+y, -z'
'x-y, x, -z'
'-y, -x, z'
'-x+y, y, z'
'x, x-y, z'
'-x+2/3, -y+1/3, -z+1/3'
'y+2/3, -x+y+1/3, -z+1/3'
'x-y+2/3, x+1/3, -z+1/3'
'-y+2/3, -x+1/3, z+1/3'
'-x+y+2/3, y+1/3, z+1/3'
'x+2/3, x-y+1/3, z+1/3'
'-x+1/3, -y+2/3, -z+2/3'
'y+1/3, -x+y+2/3, -z+2/3'
'x-y+1/3, x+2/3, -z+2/3'
'-y+1/3, -x+2/3, z+2/3'
'-x+y+1/3, y+2/3, z+2/3'
'x+1/3, x-y+2/3, z+2/3'

loop_
_atom_site_label
_atom_site_type_symbol
_atom_site_fract_x
_atom_site_fract_y
_atom_site_fract_z
_atom_site_U_iso_or_equiv
_atom_site_adp_type
_atom_site_occupancy
_atom_site_symmetry_multiplicity
_atom_site_calc_flag
_atom_site_refinement_flags
Bi1 Bi 0.6667 0.3333 0.3333 0.0126(3) Uani 1 12 d S
Bi2 Bi 0.0000 1.0000 0.20945(2) 0.0150(3) Uani 1 6 d S
O1 O 0.0000 1.0000 0.1398(6) 0.064(6) Uani 1 6 d S
S1 S 1.0000 0.0000 0.38447(15) 0.0146(9) Uani 1 6 d S
O2 O 0.3333 0.6667 0.1667 0.067(10) Uani 0.50 12 d SPU

loop_
_atom_site_aniso_label
_atom_site_aniso_U_11
_atom_site_aniso_U_22
_atom_site_aniso_U_33
_atom_site_aniso_U_23
_atom_site_aniso_U_13
_atom_site_aniso_U_12
Bi1 0.0120(4) 0.0120(4) 0.0138(5) 0.000 0.000 0.00602(19)
Bi2 0.0164(4) 0.0164(4) 0.0123(4) 0.000 0.000 0.00819(18)
O1 0.085(10) 0.085(10) 0.020(8) 0.000 0.000 0.043(5)
S1 0.0166(14) 0.0166(14) 0.0106(18) 0.000 0.000 0.0083(7)
O2 0.055(10) 0.055(10) 0.055(10) 0.000 0.000 0.000

loop_
_atom_type_symbol
_atom_type_description
_atom_type_scat_dispersion_real
_atom_type_scat_dispersion_imag
_atom_type_scat_source
O O 0.0106 0.0060 'International Tables Vol C Tables 4.2.6.8 and 6.1.1.4'
S S 0.1246 0.1234 'International Tables Vol C Tables 4.2.6.8 and 6.1.1.4'
Bi Bi -4.1077 10.2566 'International Tables Vol C Tables 4.2.6.8 and 6.1.1.4'

loop_
_geom_angle_atom_site_label_1
_geom_angle_atom_site_label_2
_geom_angle_atom_site_label_3
_geom_angle
_geom_angle_site_symmetry_1
_geom_angle_site_symmetry_3
S1 Bi1 S1 91.72(11) . 1_565
S1 Bi1 S1 91.72(11) . 1_455
S1 Bi1 S1 91.72(11) 1_565 1_455
S1 Bi1 S1 180.0 . 31_655
S1 Bi1 S1 88.28(11) 1_565 31_655
S1 Bi1 S1 88.28(11) 1_455 31_655
S1 Bi1 S1 88.28(11) . 31_645
S1 Bi1 S1 180.0 1_565 31_645
S1 Bi1 S1 88.28(11) 1_455 31_645
S1 Bi1 S1 91.72(11) 31_655 31_645
S1 Bi1 S1 88.28(11) . 31_755
S1 Bi1 S1 88.28(11) 1_565 31_755
S1 Bi1 S1 180.0 1_455 31_755
S1 Bi1 S1 91.72(11) 31_655 31_755
S1 Bi1 S1 91.71(11) 31_645 31_755
O1 Bi2 O1 78.1(5) . 25_465
O1 Bi2 O1 78.1(5) . 25_575
O1 Bi2 O1 115.9(3) 25_465 25_575
O1 Bi2 O1 78.1(5) . 25_475
O1 Bi2 O1 115.9(3) 25_465 25_475
O1 Bi2 O1 115.9(3) 25_575 25_475
O1 Bi2 O2 60.544(13) . .
O1 Bi2 O2 58.2(2) 25_465 .
O1 Bi2 O2 58.2(2) 25_575 .
O1 Bi2 O2 138.6(5) 25_475 .
O1 Bi2 O2 60.544(13) . 1_455
O1 Bi2 O2 58.2(2) 25_465 1_455
O1 Bi2 O2 138.6(5) 25_575 1_455
O1 Bi2 O2 58.2(2) 25_475 1_455
O2 Bi2 O2 97.895(17) . 1_455
O1 Bi2 O2 60.544(13) . 1_565
O1 Bi2 O2 138.6(5) 25_465 1_565
O1 Bi2 O2 58.2(2) 25_575 1_565
O1 Bi2 O2 58.2(2) 25_475 1_565
O2 Bi2 O2 97.895(17) . 1_565
O2 Bi2 O2 97.895(17) 1_455 1_565
O1 Bi2 Bi2 41.497(15) . 25_465
O1 Bi2 Bi2 36.6(4) 25_465 25_465
O1 Bi2 Bi2 99.8(4) 25_575 25_465
O1 Bi2 Bi2 99.8(4) 25_475 25_465
O2 Bi2 Bi2 48.942(9) . 25_465
O2 Bi2 Bi2 48.942(9) 1_455 25_465
O2 Bi2 Bi2 102.05(3) 1_565 25_465
O1 Bi2 Bi2 41.497(15) . 25_575
O1 Bi2 Bi2 99.8(4) 25_465 25_575
O1 Bi2 Bi2 36.6(4) 25_575 25_575
O1 Bi2 Bi2 99.8(4) 25_475 25_575
O2 Bi2 Bi2 48.942(9) . 25_575
O2 Bi2 Bi2 102.05(3) 1_455 25_575
O2 Bi2 Bi2 48.942(9) 1_565 25_575
Bi2 Bi2 Bi2 70.03(2) 25_465 25_575
O1 Bi2 Bi2 41.498(15) . 25_475
O1 Bi2 Bi2 99.8(4) 25_465 25_475
O1 Bi2 Bi2 99.8(4) 25_575 25_475
O1 Bi2 Bi2 36.6(4) 25_475 25_475
O2 Bi2 Bi2 102.05(3) . 25_475
O2 Bi2 Bi2 48.942(9) 1_455 25_475
O2 Bi2 Bi2 48.942(9) 1_565 25_475
Bi2 Bi2 Bi2 70.03(2) 25_465 25_475
Bi2 Bi2 Bi2 70.03(2) 25_575 25_475
Bi2 O1 Bi2 101.9(5) . 25_465
Bi2 O1 Bi2 101.9(5) . 25_575
Bi2 O1 Bi2 115.9(3) 25_465 25_575
Bi2 O1 Bi2 101.9(5) . 25_475
Bi2 O1 Bi2 115.9(3) 25_465 25_475
Bi2 O1 Bi2 115.9(3) 25_575 25_475
Bi1 S1 Bi1 91.72(11) 1_545 .
Bi1 S1 Bi1 91.72(11) 1_545 1_655
Bi1 S1 Bi1 91.72(11) . 1_655
Bi2 O2 Bi2 97.846(17) 25_565 25_465
Bi2 O2 Bi2 97.846(17) 25_565 25_575
Bi2 O2 Bi2 97.846(17) 25_465 25_575
Bi2 O2 Bi2 180.0 25_565 .
Bi2 O2 Bi2 82.135(17) 25_465 .
Bi2 O2 Bi2 82.135(17) 25_575 .
Bi2 O2 Bi2 82.135(17) 25_565 1_655
Bi2 O2 Bi2 180.0 25_465 1_655
Bi2 O2 Bi2 82.135(17) 25_575 1_655
Bi2 O2 Bi2 97.895(17) . 1_655
Bi2 O2 Bi2 82.135(17) 25_565 1_545
Bi2 O2 Bi2 82.135(17) 25_465 1_545
Bi2 O2 Bi2 180.0 25_575 1_545
Bi2 O2 Bi2 97.895(17) . 1_545
Bi2 O2 Bi2 97.895(17) 1_655 1_545

loop_
_geom_bond_atom_site_label_1
_geom_bond_atom_site_label_2
_geom_bond_distance
_geom_bond_site_symmetry_2
Bi1 S1 2.835(3) .
Bi1 S1 2.835(3) 1_565
Bi1 S1 2.835(3) 1_455
Bi1 S1 2.835(3) 31_655
Bi1 S1 2.835(3) 31_645
Bi1 S1 2.835(3) 31_755
Bi2 O1 2.160(19) .
Bi2 O1 2.400(4) 25_465
Bi2 O1 2.400(4) 25_575
Bi2 O1 2.401(4) 25_475
Bi2 O2 2.6975(5) .
Bi2 O2 2.6975(5) 1_455
Bi2 O2 2.6975(5) 1_565
Bi2 Bi2 3.5451(11) 25_465
Bi2 Bi2 3.5451(11) 25_575
Bi2 Bi2 3.5451(11) 25_475
O1 Bi2 2.400(4) 25_465
O1 Bi2 2.400(4) 25_575
O1 Bi2 2.401(4) 25_475
S1 Bi1 2.835(3) 1_545
S1 Bi1 2.835(3) 1_655
O2 Bi2 2.6988(6) 25_565
O2 Bi2 2.6988(6) 25_465
O2 Bi2 2.6988(6) 25_575
O2 Bi2 2.6977(6) 1_655
O2 Bi2 2.6977(6) 1_545
